data_8103137
loop_
_publ_author_name
'Qing-Song Ye'
'Jia-Lin Chen'
'Ming-Jin Xie'
'Wei-Ping Liu'
'Shui-Yan Yang'

_publ_section_title
;
 Crystal structure of tetrakis(acetato)bis(4-pyridinemethanol)dirhodium,
 Rh2(C2H3O2)4(C6H7NO)2
;
_journal_issue 1
_journal_name_full 'Zeitschrift f\"ur Kristallographie - New Crystal Structures'
_journal_page_first 147
_journal_volume 226
_journal_year 2011
_chemical_formula_sum 'C20 H26 N2 O10 Rh2'
_chemical_formula_weight 660.25
_chemical_name_systematic
;
tetrakis(acetato)bis(4-pyridinemethanol)dirhodium, 
Rh~2~(O~2~CCH~3~)~4~(C~6~H~7~NO)~2~
;
_space_group_IT_number 2
_symmetry_cell_setting triclinic
_symmetry_space_group_name_Hall '-P 1'
_symmetry_space_group_name_H-M 'P -1'
_atom_sites_solution_hydrogens geom
_atom_sites_solution_primary direct
_atom_sites_solution_secondary difmap
_audit_creation_method SHELXL-97
_cell_angle_alpha 91.873(2)
_cell_angle_beta 98.024(2)
_cell_angle_gamma 115.057(2)
_cell_formula_units_Z 1
_cell_length_a 7.2752(12)
_cell_length_b 8.2373(13)
_cell_length_c 10.7568(17)
_cell_measurement_reflns_used 1219
_cell_measurement_temperature 293(2)
_cell_measurement_theta_max 0.00
_cell_measurement_theta_min 0.00
_cell_volume 575.21(16)
_computing_cell_refinement 'Bruker apex-II'
_computing_data_collection 'Bruker apex-II'
_computing_data_reduction 'Bruker SAINT'
_computing_molecular_graphics 'Bruker SHELXTL'
_computing_publication_material 'Bruker SHELXTL'
_computing_structure_refinement 'SHELXL-97 (Sheldrick, 1997)'
_computing_structure_solution 'SHELXS-97 (Sheldrick, 1990)'
_diffrn_ambient_temperature 293(2)
_diffrn_measured_fraction_theta_full 0.965
_diffrn_measured_fraction_theta_max 0.945
_diffrn_measurement_device_type 'CCD area detector'
_diffrn_measurement_method 'phi and omega scans'
_diffrn_radiation_monochromator graphite
_diffrn_radiation_source 'fine-focus sealed tube'
_diffrn_radiation_type MoK\a
_diffrn_radiation_wavelength 0.71073
_diffrn_reflns_av_R_equivalents 0.0260
_diffrn_reflns_av_sigmaI/netI 0.0502
_diffrn_reflns_limit_h_max 9
_diffrn_reflns_limit_h_min -8
_diffrn_reflns_limit_k_max 10
_diffrn_reflns_limit_k_min -10
_diffrn_reflns_limit_l_max 14
_diffrn_reflns_limit_l_min -13
_diffrn_reflns_number 4110
_diffrn_reflns_theta_full 28.25
_diffrn_reflns_theta_max 28.25
_diffrn_reflns_theta_min 1.92
_exptl_absorpt_coefficient_mu 1.493
_exptl_absorpt_correction_T_max 1.0000
_exptl_absorpt_correction_T_min 0.2259
_exptl_absorpt_correction_type multi-scan
_exptl_absorpt_process_details sadabs
_exptl_crystal_colour red
_exptl_crystal_density_diffrn 1.906
_exptl_crystal_density_method 'not measured'
_exptl_crystal_description block
_exptl_crystal_F_000 330
_exptl_crystal_size_max 0.23
_exptl_crystal_size_mid 0.17
_exptl_crystal_size_min 0.12
_refine_diff_density_max 0.599
_refine_diff_density_min -0.677
_refine_diff_density_rms 0.127
_refine_ls_extinction_method none
_refine_ls_goodness_of_fit_ref 1.069
_refine_ls_hydrogen_treatment constr
_refine_ls_matrix_type full
_refine_ls_number_parameters 157
_refine_ls_number_reflns 2406
_refine_ls_number_restraints 0
_refine_ls_restrained_S_all 1.069
_refine_ls_R_factor_all 0.0471
_refine_ls_R_factor_gt 0.0370
_refine_ls_shift/su_max 0.001
_refine_ls_shift/su_mean 0.000
_refine_ls_structure_factor_coef Fsqd
_refine_ls_weighting_details 'calc w=1/[\s^2^(Fo^2^)+(0.0423P)^2^+0.0655P] where P=(Fo^2^+2Fc^2^)/3'
_refine_ls_weighting_scheme calc
_refine_ls_wR_factor_gt 0.0841
_refine_ls_wR_factor_ref 0.0900
_reflns_number_gt 2048
_reflns_number_total 2406
_reflns_threshold_expression >2sigma(I)
_cod_data_source_file 1267-3378.cff
_cod_data_source_block 101108e
_cod_depositor_comments
;
The following automatic conversions were performed:

'_symmetry_cell_setting' value 'Triclinic' changed to 'triclinic'
according to /home/saulius/struct/CIF-dictionaries/cif_core.dic
dictionary named 'cif_core.dic' version 2.4.1 from 2010-06-29.

Automatic conversion script
Id: cif_fix_values 1715 2011-07-08 13:25:40Z adriana 
;
_cod_original_sg_symbol_H-M P-1
_cod_database_code 8103137

loop_
_symmetry_equiv_pos_as_xyz
'x, y, z'
'-x, -y, -z'

loop_
_atom_site_label
_atom_site_type_symbol
_atom_site_fract_x
_atom_site_fract_y
_atom_site_fract_z
_atom_site_U_iso_or_equiv
_atom_site_adp_type
_atom_site_occupancy
_atom_site_symmetry_multiplicity
_atom_site_calc_flag
_atom_site_refinement_flags
Rh1 Rh 0.37417(5) 0.96201(4) 0.40563(3) 0.02284(12) Uani 1 1 d .
O1 O 0.3079(5) 1.1648(4) 0.4682(3) 0.0312(7) Uani 1 1 d .
O2 O 0.5419(5) 1.2343(4) 0.6456(3) 0.0319(7) Uani 1 1 d .
O3 O 0.1684(4) 0.7869(4) 0.5036(3) 0.0312(7) Uani 1 1 d .
O4 O 0.6001(5) 1.1422(4) 0.3188(3) 0.0307(7) Uani 1 1 d .
O9 O -0.5149(7) 0.7500(8) -0.0735(4) 0.0861(17) Uani 1 1 d .
H9 H -0.5423 0.7916 -0.1379 0.129 Uiso 1 1 calc R
N1 N 0.1323(6) 0.8855(5) 0.2325(3) 0.0284(8) Uani 1 1 d .
C1 C 0.4021(7) 1.2557(5) 0.5734(4) 0.0280(9) Uani 1 1 d .
C2 C 0.3479(8) 1.4015(6) 0.6160(4) 0.0377(11) Uani 1 1 d .
H2A H 0.4622 1.5165 0.6159 0.057 Uiso 1 1 calc R
H2B H 0.3164 1.3861 0.6998 0.057 Uiso 1 1 calc R
H2C H 0.2303 1.3958 0.5597 0.057 Uiso 1 1 calc R
C3 C 0.2201(7) 0.7714(6) 0.6180(4) 0.0275(9) Uani 1 1 d .
C4 C 0.0575(7) 0.6403(6) 0.6825(4) 0.0377(11) Uani 1 1 d .
H4A H -0.0404 0.6862 0.6952 0.057 Uiso 1 1 calc R
H4B H 0.1202 0.6235 0.7627 0.057 Uiso 1 1 calc R
H4C H -0.0114 0.5269 0.6310 0.057 Uiso 1 1 calc R
C9 C -0.0263(7) 0.9256(6) 0.2299(4) 0.0359(11) Uani 1 1 d .
H9A H -0.0295 0.9940 0.2993 0.043 Uiso 1 1 calc R
C10 C -0.1872(8) 0.8712(6) 0.1293(4) 0.0398(12) Uani 1 1 d .
H10 H -0.2933 0.9055 0.1311 0.048 Uiso 1 1 calc R
C11 C -0.1894(8) 0.7662(7) 0.0267(4) 0.0400(12) Uani 1 1 d .
C12 C -0.3592(9) 0.6975(8) -0.0864(5) 0.0588(17) Uani 1 1 d .
H12A H -0.3020 0.7428 -0.1612 0.071 Uiso 1 1 calc R
H12B H -0.4175 0.5670 -0.0979 0.071 Uiso 1 1 calc R
C13 C -0.0253(9) 0.7223(7) 0.0304(4) 0.0475(14) Uani 1 1 d .
H13 H -0.0210 0.6507 -0.0367 0.057 Uiso 1 1 calc R
C14 C 0.1309(8) 0.7836(7) 0.1320(4) 0.0413(12) Uani 1 1 d .
H14 H 0.2404 0.7535 0.1315 0.050 Uiso 1 1 calc R

loop_
_atom_site_aniso_label
_atom_site_aniso_U_11
_atom_site_aniso_U_22
_atom_site_aniso_U_33
_atom_site_aniso_U_23
_atom_site_aniso_U_13
_atom_site_aniso_U_12
Rh1 0.0218(2) 0.02416(19) 0.02079(18) -0.00100(12) -0.00306(13) 0.01050(13)
O1 0.0302(17) 0.0314(16) 0.0318(16) -0.0050(13) -0.0064(14) 0.0173(14)
O2 0.0340(18) 0.0326(17) 0.0301(16) -0.0058(13) -0.0038(14) 0.0186(14)
O3 0.0245(17) 0.0319(16) 0.0281(16) 0.0019(13) -0.0019(13) 0.0056(13)
O4 0.0271(17) 0.0360(17) 0.0255(15) 0.0042(13) -0.0017(13) 0.0122(14)
O9 0.045(3) 0.149(5) 0.052(3) 0.027(3) -0.010(2) 0.035(3)
N1 0.026(2) 0.032(2) 0.0234(18) 0.0001(15) -0.0004(15) 0.0116(16)
C1 0.027(2) 0.027(2) 0.026(2) -0.0020(17) -0.0009(19) 0.0102(18)
C2 0.041(3) 0.034(3) 0.042(3) -0.002(2) 0.001(2) 0.022(2)
C3 0.027(2) 0.031(2) 0.028(2) -0.0012(18) -0.0001(19) 0.0175(19)
C4 0.036(3) 0.038(3) 0.039(3) 0.008(2) 0.007(2) 0.015(2)
C9 0.037(3) 0.038(3) 0.033(2) -0.002(2) 0.000(2) 0.018(2)
C10 0.031(3) 0.046(3) 0.042(3) 0.009(2) -0.002(2) 0.018(2)
C11 0.032(3) 0.040(3) 0.031(3) 0.010(2) -0.004(2) 0.003(2)
C12 0.046(4) 0.065(4) 0.039(3) 0.009(3) -0.017(3) 0.007(3)
C13 0.062(4) 0.050(3) 0.027(3) -0.004(2) -0.001(2) 0.023(3)
C14 0.044(3) 0.056(3) 0.031(3) -0.002(2) -0.001(2) 0.031(3)

loop_
_atom_type_symbol
_atom_type_description
_atom_type_scat_dispersion_real
_atom_type_scat_dispersion_imag
_atom_type_scat_source
C C 0.0033 0.0016 'International Tables Vol C Tables 4.2.6.8 and 6.1.1.4'
N N 0.0061 0.0033 'International Tables Vol C Tables 4.2.6.8 and 6.1.1.4'
O O 0.0106 0.0060 'International Tables Vol C Tables 4.2.6.8 and 6.1.1.4'
Rh Rh -1.1178 0.9187 'International Tables Vol C Tables 4.2.6.8 and 6.1.1.4'
H H 0.0000 0.0000 'International Tables Vol C Tables 4.2.6.8 and 6.1.1.4'

loop_
_geom_angle_atom_site_label_1
_geom_angle_atom_site_label_2
_geom_angle_atom_site_label_3
_geom_angle
_geom_angle_site_symmetry_1
_geom_angle_site_symmetry_3
O3 Rh1 O2 89.85(13) . 2_676
O3 Rh1 O1 90.39(12) . .
O2 Rh1 O1 175.68(11) 2_676 .
O3 Rh1 O4 175.42(10) . .
O2 Rh1 O4 89.41(12) 2_676 .
O1 Rh1 O4 90.00(12) . .
O3 Rh1 N1 91.12(12) . .
O2 Rh1 N1 91.98(13) 2_676 .
O1 Rh1 N1 92.33(13) . .
O4 Rh1 N1 93.43(12) . .
O3 Rh1 Rh1 87.19(8) . 2_676
O2 Rh1 Rh1 88.06(8) 2_676 2_676
O1 Rh1 Rh1 87.64(8) . 2_676
O4 Rh1 Rh1 88.26(8) . 2_676
N1 Rh1 Rh1 178.31(10) . 2_676
C1 O1 Rh1 119.7(3) . .
C1 O2 Rh1 119.4(3) . 2_676
C3 O3 Rh1 121.2(3) . .
C3 O4 Rh1 118.8(3) 2_676 .
C12 O9 H9 109.5 . .
C9 N1 C14 117.0(4) . .
C9 N1 Rh1 120.9(3) . .
C14 N1 Rh1 121.8(3) . .
O1 C1 O2 125.1(4) . .
O1 C1 C2 118.0(4) . .
O2 C1 C2 116.9(4) . .
C1 C2 H2A 109.5 . .
C1 C2 H2B 109.5 . .
H2A C2 H2B 109.5 . .
C1 C2 H2C 109.5 . .
H2A C2 H2C 109.5 . .
H2B C2 H2C 109.5 . .
O3 C3 O4 124.5(4) . 2_676
O3 C3 C4 117.3(4) . .
O4 C3 C4 118.1(4) 2_676 .
C3 C4 H4A 109.5 . .
C3 C4 H4B 109.5 . .
H4A C4 H4B 109.5 . .
C3 C4 H4C 109.5 . .
H4A C4 H4C 109.5 . .
H4B C4 H4C 109.5 . .
N1 C9 C10 123.5(4) . .
N1 C9 H9A 118.3 . .
C10 C9 H9A 118.3 . .
C11 C10 C9 119.6(5) . .
C11 C10 H10 120.2 . .
C9 C10 H10 120.2 . .
C10 C11 C13 116.8(4) . .
C10 C11 C12 123.7(5) . .
C13 C11 C12 119.5(5) . .
O9 C12 C11 112.1(5) . .
O9 C12 H12A 109.2 . .
C11 C12 H12A 109.2 . .
O9 C12 H12B 109.2 . .
C11 C12 H12B 109.2 . .
H12A C12 H12B 107.9 . .
C14 C13 C11 120.5(5) . .
C14 C13 H13 119.7 . .
C11 C13 H13 119.7 . .
N1 C14 C13 122.6(5) . .
N1 C14 H14 118.7 . .
C13 C14 H14 118.7 . .

loop_
_geom_bond_atom_site_label_1
_geom_bond_atom_site_label_2
_geom_bond_distance
_geom_bond_site_symmetry_2
Rh1 O3 2.035(3) .
Rh1 O2 2.040(3) 2_676
Rh1 O1 2.044(3) .
Rh1 O4 2.057(3) .
Rh1 N1 2.243(3) .
Rh1 Rh1 2.4030(7) 2_676
O1 C1 1.267(5) .
O2 C1 1.268(5) .
O2 Rh1 2.040(3) 2_676
O3 C3 1.263(5) .
O4 C3 1.269(5) 2_676
O9 C12 1.394(7) .
O9 H9 0.8200 .
N1 C9 1.325(6) .
N1 C14 1.343(6) .
C1 C2 1.491(6) .
C2 H2A 0.9600 .
C2 H2B 0.9600 .
C2 H2C 0.9600 .
C3 O4 1.269(5) 2_676
C3 C4 1.498(6) .
C4 H4A 0.9600 .
C4 H4B 0.9600 .
C4 H4C 0.9600 .
C9 C10 1.383(7) .
C9 H9A 0.9300 .
C10 C11 1.374(7) .
C10 H10 0.9300 .
C11 C13 1.382(8) .
C11 C12 1.506(7) .
C12 H12A 0.9700 .
C12 H12B 0.9700 .
C13 C14 1.368(7) .
C13 H13 0.9300 .
C14 H14 0.9300 .

loop_
_geom_hbond_atom_site_label_D
_geom_hbond_atom_site_label_H
_geom_hbond_atom_site_label_A
_geom_hbond_distance_DH
_geom_hbond_distance_HA
_geom_hbond_distance_DA
_geom_hbond_angle_DHA
_geom_hbond_site_symmetry_A
O9 H9 O4 0.82 2.07 2.881(5) 168.6 2_575

loop_
_geom_torsion_atom_site_label_1
_geom_torsion_atom_site_label_2
_geom_torsion_atom_site_label_3
_geom_torsion_atom_site_label_4
_geom_torsion
_geom_torsion_site_symmetry_1
_geom_torsion_site_symmetry_4
O3 Rh1 O1 C1 86.1(3) . .
O2 Rh1 O1 C1 -7.1(17) 2_676 .
O4 Rh1 O1 C1 -89.3(3) . .
N1 Rh1 O1 C1 177.2(3) . .
Rh1 Rh1 O1 C1 -1.1(3) 2_676 .
O2 Rh1 O3 C3 89.2(3) 2_676 .
O1 Rh1 O3 C3 -86.5(3) . .
O4 Rh1 O3 C3 8.4(16) . .
N1 Rh1 O3 C3 -178.8(3) . .
Rh1 Rh1 O3 C3 1.1(3) 2_676 .
O3 Rh1 O4 C3 -7.5(16) . 2_676
O2 Rh1 O4 C3 -88.4(3) 2_676 2_676
O1 Rh1 O4 C3 87.4(3) . 2_676
N1 Rh1 O4 C3 179.7(3) . 2_676
Rh1 Rh1 O4 C3 -0.3(3) 2_676 2_676
O3 Rh1 N1 C9 67.0(4) . .
O2 Rh1 N1 C9 156.9(3) 2_676 .
O1 Rh1 N1 C9 -23.4(4) . .
O4 Rh1 N1 C9 -113.6(3) . .
Rh1 Rh1 N1 C9 65(3) 2_676 .
O3 Rh1 N1 C14 -106.8(4) . .
O2 Rh1 N1 C14 -16.9(4) 2_676 .
O1 Rh1 N1 C14 162.8(4) . .
O4 Rh1 N1 C14 72.7(4) . .
Rh1 Rh1 N1 C14 -108(3) 2_676 .
Rh1 O1 C1 O2 1.4(6) . .
Rh1 O1 C1 C2 -179.5(3) . .
Rh1 O2 C1 O1 -0.8(6) 2_676 .
Rh1 O2 C1 C2 -179.9(3) 2_676 .
Rh1 O3 C3 O4 -1.3(6) . 2_676
Rh1 O3 C3 C4 179.5(3) . .
C14 N1 C9 C10 -1.3(7) . .
Rh1 N1 C9 C10 -175.4(3) . .
N1 C9 C10 C11 1.7(7) . .
C9 C10 C11 C13 -0.7(7) . .
C9 C10 C11 C12 178.9(4) . .
C10 C11 C12 O9 -1.2(7) . .
C13 C11 C12 O9 178.4(5) . .
C10 C11 C13 C14 -0.5(7) . .
C12 C11 C13 C14 179.8(5) . .
C9 N1 C14 C13 0.0(7) . .
Rh1 N1 C14 C13 174.0(4) . .
C11 C13 C14 N1 0.9(8) . .
